data_1560912
loop_
_publ_author_name
'Cramer, Alisha J.'
'Cole, Jacqueline M.'

_publ_section_title
;
 Host-guest prospects of neodymium and gadolinium ultraphosphate
 frameworks for nuclear waste storage: Multi-temperature topological
 analysis of nanoporous cages in RP5O14
;
_journal_name_full 'Journal of Solid State Chemistry'
_journal_page_first 250
_journal_page_last 257
_journal_paper_doi 10.1016/j.jssc.2018.07.020
_journal_volume 266
_journal_year 2018
_chemical_formula_sum 'Gd O14 P5'
_chemical_formula_weight 536.10
_space_group_IT_number 14
_space_group_name_Hall '-P 2ybc'
_space_group_name_H-M_alt 'P 1 21/c 1'
_symmetry_cell_setting monoclinic
_symmetry_space_group_name_H-M 'P 1 21/c 1'
_atom_sites_solution_hydrogens none
_atom_sites_solution_primary direct
_atom_sites_solution_secondary difmap
_audit_creation_method SHELXL-97
_cell_angle_alpha 90.00
_cell_angle_beta 90.00(3)
_cell_angle_gamma 90.00
_cell_formula_units_Z 4
_cell_length_a 8.7880(18)
_cell_length_b 8.9050(18)
_cell_length_c 12.870(3)
_cell_measurement_reflns_used 512
_cell_measurement_temperature 440(2)
_cell_measurement_theta_max 28.28
_cell_measurement_theta_min 2.0
_cell_volume 1007.2(4)
_computing_cell_refinement
;
Rigaku CrystalClear-SM Expert 2.0
;
_computing_data_collection 'Rigaku CrystalClear-SM Expert 2.0'
_computing_data_reduction
;
Rigaku CrystalClear-SM Expert 2.0
;
_computing_molecular_graphics
;
SHELXTL-PLUS (Sheldrick, 1995)
;
_computing_publication_material 'SHELXL-97 (Sheldrick, 1997)'
_computing_structure_refinement 'SHELXL-97 (Sheldrick, 1997)'
_computing_structure_solution 'SHELXS-97 (Sheldrick, 1990)'
_diffrn_ambient_temperature 440(2)
_diffrn_measured_fraction_theta_full 0.764
_diffrn_measured_fraction_theta_max 0.764
_diffrn_measurement_device_type 'Rigaku Saturn 724+ CCD'
_diffrn_measurement_method '\w scans'
_diffrn_radiation_monochromator graphite
_diffrn_radiation_source 'fine-focus sealed tube'
_diffrn_radiation_type MoK\a
_diffrn_radiation_wavelength 0.71073
_diffrn_reflns_av_R_equivalents 0.0513
_diffrn_reflns_av_sigmaI/netI 0.0248
_diffrn_reflns_limit_h_max 11
_diffrn_reflns_limit_h_min -6
_diffrn_reflns_limit_k_max 6
_diffrn_reflns_limit_k_min -12
_diffrn_reflns_limit_l_max 17
_diffrn_reflns_limit_l_min -17
_diffrn_reflns_number 3716
_diffrn_reflns_theta_full 30.87
_diffrn_reflns_theta_max 30.87
_diffrn_reflns_theta_min 1.58
_diffrn_standards_decay_% 0
_diffrn_standards_interval_count 0
_diffrn_standards_interval_time 0
_diffrn_standards_number 0
_exptl_absorpt_coefficient_mu 7.468
_exptl_absorpt_correction_T_max 0.105
_exptl_absorpt_correction_T_min 0.069
_exptl_absorpt_correction_type empirical
_exptl_absorpt_process_details
;
T. Higashi, ABSCOR, empirical absorption correction
;
_exptl_crystal_colour colourless
_exptl_crystal_density_diffrn 3.536
_exptl_crystal_density_method 'not measured'
_exptl_crystal_description block
_exptl_crystal_F_000 1004
_exptl_crystal_size_max 0.4
_exptl_crystal_size_mid 0.4
_exptl_crystal_size_min 0.3
_refine_diff_density_max 1.776
_refine_diff_density_min -1.625
_refine_diff_density_rms 0.289
_refine_ls_extinction_coef 0.0121(12)
_refine_ls_extinction_expression Fc^*^=kFc[1+0.001xFc^2^\l^3^/sin(2\q)]^-1/4^
_refine_ls_extinction_method SHELXL
_refine_ls_goodness_of_fit_ref 1.068
_refine_ls_hydrogen_treatment none
_refine_ls_matrix_type full
_refine_ls_number_parameters 183
_refine_ls_number_reflns 2431
_refine_ls_number_restraints 0
_refine_ls_restrained_S_all 1.068
_refine_ls_R_factor_all 0.0413
_refine_ls_R_factor_gt 0.0408
_refine_ls_shift/su_max 0.001
_refine_ls_shift/su_mean 0.000
_refine_ls_structure_factor_coef Fsqd
_refine_ls_weighting_details 'calc w=1/[\s^2^(Fo^2^)+(0.0893P)^2^+1.4218P] where P=(Fo^2^+2Fc^2^)/3'
_refine_ls_weighting_scheme calc
_refine_ls_wR_factor_gt 0.1145
_refine_ls_wR_factor_ref 0.1154
_reflns_number_gt 2368
_reflns_number_total 2431
_reflns_threshold_expression >2sigma(I)
_cod_data_source_file 2gd440d-3bmono.cif
_cod_data_source_block 2gd440d-3b
_cod_original_sg_symbol_H-M P2(1)/c
_cod_database_code 1560912

loop_
_symmetry_equiv_pos_as_xyz
'x, y, z'
'-x, y+1/2, -z+1/2'
'-x, -y, -z'
'x, -y-1/2, z-1/2'

loop_
_atom_site_label
_atom_site_type_symbol
_atom_site_fract_x
_atom_site_fract_y
_atom_site_fract_z
_atom_site_U_iso_or_equiv
_atom_site_adp_type
_atom_site_occupancy
_atom_site_symmetry_multiplicity
_atom_site_calc_flag
_atom_site_refinement_flags
_atom_site_disorder_assembly
_atom_site_disorder_group
Gd1 Gd 0.72292(2) 0.18990(2) 0.50005(3) 0.01011(15) Uani 1 1 d . . .
P1 P 0.2369(4) 0.45113(19) 0.66404(13) 0.0109(5) Uani 1 1 d . . .
P2 P 0.2363(4) 0.45088(18) 0.33442(13) 0.0113(5) Uani 1 1 d . . .
P3 P 0.31499(14) 0.24505(12) 0.50178(17) 0.0103(2) Uani 1 1 d . . .
P4 P 1.0008(4) -0.0008(3) 0.32747(9) 0.0103(2) Uani 1 1 d . . .
P5 P 0.4978(4) 0.0033(3) 0.70189(9) 0.0112(2) Uani 1 1 d . . .
O1 O 0.2183(19) 0.3118(5) 0.4054(5) 0.0178(13) Uani 1 1 d . . .
O2 O 0.2124(19) 0.3114(5) 0.5926(5) 0.0193(16) Uani 1 1 d . . .
O3 O 0.4702(5) 0.3123(4) 0.5044(5) 0.0193(10) Uani 1 1 d . . .
O4 O 0.9137(8) 0.1118(7) 0.3836(5) 0.0212(12) Uani 1 1 d . . .
O5 O 0.5827(10) 0.1157(8) 0.6461(4) 0.0271(16) Uani 1 1 d . . .
O6 O 0.1144(9) 0.0822(6) 0.7500(5) 0.0216(14) Uani 1 1 d . . .
O7 O 0.7709(13) 0.4091(5) 0.6120(4) 0.0241(15) Uani 1 1 d . . .
O8 O 0.7737(11) 0.0984(6) 0.8863(5) 0.0238(13) Uani 1 1 d . . .
O9 O 0.1107(12) 0.4176(8) 0.7456(4) 0.0268(18) Uani 1 1 d . . .
O10 O 0.3845(9) 0.4072(8) 0.2759(5) 0.0197(13) Uani 1 1 d . . .
O11 O 0.5910(8) 0.1162(6) 0.3495(4) 0.0200(13) Uani 1 1 d . . .
O12 O 0.3965(10) 0.4220(7) 0.7129(5) 0.0227(13) Uani 1 1 d . . .
O13 O 0.9245(9) 0.1237(6) 0.6168(4) 0.0158(11) Uani 1 1 d . . .
O14 O 0.2908(5) 0.0806(5) 0.5017(4) 0.0247(9) Uani 1 1 d . . .

loop_
_atom_site_aniso_label
_atom_site_aniso_U_11
_atom_site_aniso_U_22
_atom_site_aniso_U_33
_atom_site_aniso_U_23
_atom_site_aniso_U_13
_atom_site_aniso_U_12
Gd1 0.0097(2) 0.00964(19) 0.01097(19) -0.00086(12) -0.0012(7) 0.00022(6)
P1 0.0123(15) 0.0127(7) 0.0076(7) 0.0035(5) 0.0013(11) -0.0006(8)
P2 0.0097(14) 0.0099(7) 0.0141(8) 0.0050(6) 0.0002(11) 0.0022(8)
P3 0.0116(5) 0.0084(5) 0.0108(5) 0.0014(7) 0.0026(11) 0.0018(4)
P4 0.0087(5) 0.0118(5) 0.0103(5) -0.0030(8) -0.0020(14) -0.0009(4)
P5 0.0102(5) 0.0136(5) 0.0097(5) 0.0033(8) 0.0001(12) -0.0004(4)
O1 0.014(3) 0.020(3) 0.019(2) 0.0084(16) 0.002(5) 0.001(3)
O2 0.017(4) 0.024(3) 0.017(2) -0.0064(16) 0.007(5) -0.014(3)
O3 0.014(2) 0.0173(17) 0.027(2) -0.0003(19) 0.018(4) 0.0006(11)
O4 0.010(3) 0.027(3) 0.027(3) -0.006(2) 0.009(3) 0.005(2)
O5 0.031(4) 0.037(3) 0.013(2) 0.024(2) 0.006(3) 0.009(3)
O6 0.019(3) 0.010(2) 0.035(3) -0.002(2) -0.016(3) 0.001(2)
O7 0.040(4) 0.015(2) 0.016(2) -0.0123(18) -0.010(3) -0.003(3)
O8 0.016(3) 0.017(2) 0.038(3) -0.006(2) -0.004(3) -0.004(3)
O9 0.046(5) 0.026(3) 0.009(2) 0.005(2) 0.018(3) 0.010(3)
O10 0.024(3) 0.014(2) 0.021(2) 0.0025(19) 0.016(2) -0.001(2)
O11 0.010(3) 0.018(2) 0.032(3) 0.010(2) -0.008(2) -0.011(2)
O12 0.011(3) 0.022(3) 0.035(3) -0.007(2) 0.000(3) 0.006(2)
O13 0.017(3) 0.015(2) 0.015(2) 0.0000(16) -0.004(2) -0.004(2)
O14 0.029(2) 0.0111(18) 0.034(2) 0.010(2) 0.000(6) 0.0016(15)

loop_
_atom_type_symbol
_atom_type_description
_atom_type_scat_dispersion_real
_atom_type_scat_dispersion_imag
_atom_type_scat_source
O O 0.0106 0.0060 'International Tables Vol C Tables 4.2.6.8 and 6.1.1.4'
P P 0.1023 0.0942 'International Tables Vol C Tables 4.2.6.8 and 6.1.1.4'
Gd Gd -0.1653 3.9035 'International Tables Vol C Tables 4.2.6.8 and 6.1.1.4'

loop_
_geom_angle_atom_site_label_1
_geom_angle_atom_site_label_2
_geom_angle_atom_site_label_3
_geom_angle
_geom_angle_site_symmetry_1
_geom_angle_site_symmetry_3
O5 Gd1 O11 108.84(17) . .
O5 Gd1 O4 143.3(3) . .
O11 Gd1 O4 75.2(2) . .
O5 Gd1 O13 79.4(3) . .
O11 Gd1 O13 144.3(2) . .
O4 Gd1 O13 78.47(14) . .
O5 Gd1 O14 72.5(2) . 3_656
O11 Gd1 O14 71.87(18) . 3_656
O4 Gd1 O14 74.6(2) . 3_656
O13 Gd1 O14 78.30(17) . 3_656
O5 Gd1 O8 143.1(2) . 4_565
O11 Gd1 O8 79.1(2) . 4_565
O4 Gd1 O8 73.4(2) . 4_565
O13 Gd1 O8 115.7(2) . 4_565
O14 Gd1 O8 141.1(2) 3_656 4_565
O5 Gd1 O7 81.0(3) . .
O11 Gd1 O7 142.0(2) . .
O4 Gd1 O7 119.0(3) . .
O13 Gd1 O7 72.6(2) . .
O14 Gd1 O7 143.69(18) 3_656 .
O8 Gd1 O7 72.91(18) 4_565 .
O5 Gd1 O3 68.5(2) . .
O11 Gd1 O3 72.5(2) . .
O4 Gd1 O3 141.6(2) . .
O13 Gd1 O3 139.3(2) . .
O14 Gd1 O3 113.29(13) 3_656 .
O8 Gd1 O3 80.6(2) 4_565 .
O7 Gd1 O3 77.9(3) . .
O8 P1 O9 115.1(5) 2_656 .
O8 P1 O12 112.6(5) 2_656 .
O9 P1 O12 109.7(4) . .
O8 P1 O2 116.3(4) 2_656 .
O9 P1 O2 98.4(6) . .
O12 P1 O2 103.2(6) . .
O7 P2 O1 114.2(3) 3_666 .
O7 P2 O10 119.3(5) 3_666 .
O1 P2 O10 99.9(6) . .
O7 P2 O6 118.2(5) 3_666 4_565
O1 P2 O6 101.0(6) . 4_565
O10 P2 O6 101.1(4) . 4_565
O14 P3 O3 122.0(2) . .
O14 P3 O2 106.7(3) . .
O3 P3 O2 110.7(5) . .
O14 P3 O1 106.7(3) . .
O3 P3 O1 110.5(6) . .
O2 P3 O1 97.4(3) . .
O4 P4 O13 120.6(3) . 3_756
O4 P4 O6 106.9(4) . 3_656
O13 P4 O6 104.5(3) 3_756 3_656
O4 P4 O9 108.9(4) . 4_665
O13 P4 O9 113.3(5) 3_756 4_665
O6 P4 O9 100.4(2) 3_656 4_665
O5 P5 O11 123.5(3) . 3_656
O5 P5 O10 105.9(4) . 4_566
O11 P5 O10 107.4(4) 3_656 4_566
O5 P5 O12 110.7(4) . 2_646
O11 P5 O12 106.6(4) 3_656 2_646
O10 P5 O12 100.3(3) 4_566 2_646
P2 O1 P3 133.9(10) . .
P1 O2 P3 130.6(9) . .
P3 O3 Gd1 130.08(18) . .
P4 O4 Gd1 153.5(4) . .
P5 O5 Gd1 150.3(4) . .
P2 O6 P4 142.0(4) 4_566 3_656
P2 O7 Gd1 165.5(6) 3_666 .
P1 O8 Gd1 161.7(5) 2_646 4_566
P1 O9 P4 141.4(5) . 4_466
P2 O10 P5 133.5(5) . 4_565
P5 O11 Gd1 146.2(3) 3_656 .
P1 O12 P5 136.0(4) . 2_656
P4 O13 Gd1 145.3(4) 3_756 .
P3 O14 Gd1 174.6(3) . 3_656

loop_
_geom_bond_atom_site_label_1
_geom_bond_atom_site_label_2
_geom_bond_distance
_geom_bond_site_symmetry_2
Gd1 O5 2.342(6) .
Gd1 O11 2.352(5) .
Gd1 O4 2.354(6) .
Gd1 O13 2.397(6) .
Gd1 O14 2.411(5) 3_656
Gd1 O8 2.428(6) 4_565
Gd1 O7 2.463(5) .
Gd1 O3 2.475(4) .
P1 O8 1.466(5) 2_656
P1 O9 1.556(8) .
P1 O12 1.559(9) .
P1 O2 1.562(5) .
P2 O7 1.426(5) 3_666
P2 O1 1.547(5) .
P2 O10 1.554(8) .
P2 O6 1.554(7) 4_565
P3 O14 1.480(5) .
P3 O3 1.490(4) .
P3 O2 1.590(11) .
P3 O1 1.617(10) .
P4 O4 1.453(6) .
P4 O13 1.464(6) 3_756
P4 O6 1.595(7) 3_656
P4 O9 1.610(8) 4_665
P5 O5 1.441(7) .
P5 O11 1.475(6) 3_656
P5 O10 1.592(7) 4_566
P5 O12 1.610(8) 2_646
O6 P2 1.554(7) 4_566
O6 P4 1.595(7) 3_656
O7 P2 1.426(5) 3_666
O8 P1 1.466(5) 2_646
O8 Gd1 2.428(6) 4_566
O9 P4 1.610(8) 4_466
O10 P5 1.592(7) 4_565
O11 P5 1.475(6) 3_656
O12 P5 1.610(8) 2_656
O13 P4 1.464(6) 3_756
O14 Gd1 2.411(5) 3_656

_cod_database_fobs_code 1560912
